data_7228635
loop_
_publ_author_name
'Bentrup, Ursula'
'Massa, Werner'

_publ_section_title
;
 Crystal structure of [(CH3)4N]FeF4.H2O with a di(mu-fluoro)-bridged
 [Fe2F8(H2O)2]2- anion
;
_journal_name_full 'Zeitschrift fur Naturforschung'
_journal_page_first 395
_journal_page_last 399
_journal_volume 46b
_journal_year 1991
_chemical_formula_moiety 'F8 Fe2 O2, 2(C4 N)'
_chemical_formula_sum 'C4 H14 F4 Fe N O'
_chemical_formula_weight 224
_space_group_IT_number 2
_symmetry_cell_setting triclinic
_symmetry_Int_Tables_number 2
_symmetry_space_group_name_Hall '-P 1'
_symmetry_space_group_name_H-M 'P -1'
_cell_angle_alpha 65.46(10)
_cell_angle_beta 82.90(9)
_cell_angle_gamma 72.76(7)
_cell_formula_units_Z 2
_cell_length_a 7.057(5)
_cell_length_b 8.185(8)
_cell_length_c 9.152(12)
_cell_volume 459.3(9)
_diffrn_ambient_temperature 293
_diffrn_radiation_probe x-ray
_diffrn_radiation_type MoK\a
_diffrn_radiation_wavelength 0.71069
_exptl_absorpt_coefficient_mu 1.65
_exptl_crystal_density_diffrn 1.620
_refine_ls_number_parameters 156
_refine_ls_number_reflns 883
_refine_ls_R_factor_gt 0.047
_refine_ls_wR_factor_gt 0.021
_cod_data_source_file Z-Naturforsch-1991-46b-395-399.cif
_cod_data_source_block 1
_cod_depositor_comments
;
 Marking attached hydrogen atoms.

 Antanas Vaitkus,
 2017-07-12
;
_cod_original_formula_sum 'H14 C4 F4 Fe N O'
_cod_database_code 7228635

loop_
_symmetry_equiv_pos_site_id
_symmetry_equiv_pos_as_xyz
1 x,y,z
2 -x,-y,-z

loop_
_atom_site_label
_atom_site_type_symbol
_atom_site_thermal_displace_type
_atom_site_fract_x
_atom_site_fract_y
_atom_site_fract_z
_atom_site_occupancy
_atom_site_U_iso_or_equiv
_atom_site_calc_flag
_atom_site_refinement_flags
_atom_site_disorder_assembly
_atom_site_disorder_group
_atom_site_attached_hydrogens
Fe Fe Uiso -0.17520(10) 0.99230(10) 0.12700(10) 1.000 0.0335(3) . . . . 0
F1 F Uiso 0.0197(4) 0.8197(5) 0.2843(3) 1.000 0.0430(10) . . . . 0
F2 F Uiso -0.3563(4) 0.8491(5) 0.1868(3) 1.000 0.0500(10) . . . . 0
F3 F Uiso 0.0229(4) 1.1363(4) 0.0177(4) 1.000 0.0350(10) . . . . 0
F4 F Uiso -0.2892(5) 1.1407(5) 0.2375(4) 1.000 0.056(2) . . . . 0
O1 O Uiso -0.3352(7) 1.1800(6) -0.0849(5) 1.000 0.037(2) . . . . 2
N1 N Uiso 0.1916(7) 0.3049(7) 0.2987(5) 1.000 0.038(2) . . . . 0
C1 C Uiso 0.2452(12) 0.0950(10) 0.3599(9) 1.000 0.051(3) . . . . 3
C2 C Uiso -0.0269(10) 0.3796(12) 0.3182(9) 1.000 0.054(3) . . . . 3
C3 C Uiso 0.2473(13) 0.3791(12) 0.1232(9) 1.000 0.050(3) . . . . 3
C4 C Uiso 0.3059(12) 0.3557(12) 0.3926(9) 1.000 0.052(3) . . . . 3

loop_
_geom_angle_atom_site_label_1
_geom_angle_atom_site_label_2
_geom_angle_atom_site_label_3
_geom_angle
_geom_angle_site_symmetry_1
_geom_angle_site_symmetry_2
_geom_angle_site_symmetry_3
_geom_angle_publ_flag
F1 Fe F2 96.69(17) . . . yes
F1 Fe F3 88.75(17) . . . yes
F1 Fe F4 96.13(19) . . . yes
F1 Fe O1 166.55(19) . . . yes
F1 Fe F3 85.65(17) . . 2_575 yes
F2 Fe F3 167.15(17) . . . yes
F2 Fe F4 97.58(19) . . . yes
F2 Fe O1 91.25(19) . . . yes
F2 Fe F3 92.29(18) . . 2_575 yes
F3 Fe F4 93.40(19) . . . yes
F3 Fe O1 81.4(2) . . . yes
F3 Fe F3 76.47(17) . . 2_575 yes
F4 Fe O1 93.6(2) . . . yes
F3 Fe F4 169.69(18) 2_575 . . yes
F3 Fe O1 83.19(19) 2_575 . . yes
Fe F3 Fe 103.53(18) . . 2_575 yes
C1 N1 C2 109.7(6) . . . yes
C1 N1 C3 107.6(6) . . . yes
C1 N1 C4 108.4(6) . . . yes
C2 N1 C3 110.1(6) . . . yes
C2 N1 C4 110.3(6) . . . yes
C3 N1 C4 110.7(6) . . . yes

loop_
_geom_bond_atom_site_label_1
_geom_bond_atom_site_label_2
_geom_bond_distance
_geom_bond_site_symmetry_1
_geom_bond_site_symmetry_2
_geom_bond_publ_flag
Fe F1 1.900(4) . . yes
Fe F2 1.868(4) . . yes
Fe F3 1.999(4) . . yes
Fe F4 1.840(5) . . yes
Fe O1 2.106(5) . . yes
Fe F3 2.038(4) . 2_575 yes
N1 C1 1.509(10) . . yes
N1 C2 1.499(10) . . yes
N1 C3 1.509(9) . . yes
N1 C4 1.493(10) . . yes

loop_
_geom_torsion_atom_site_label_1
_geom_torsion_atom_site_label_2
_geom_torsion_atom_site_label_3
_geom_torsion_atom_site_label_4
_geom_torsion
_geom_torsion_site_symmetry_1
_geom_torsion_site_symmetry_2
_geom_torsion_site_symmetry_3
_geom_torsion_site_symmetry_4
_geom_torsion_publ_flag
F1 Fe F3 Fe 85.83(19) . . . 2_575 no
F4 Fe F3 Fe -178.11(19) . . . 2_575 no
O1 Fe F3 Fe -85.0(2) . . . 2_575 no
F3 Fe F3 Fe -0.02(19) 2_575 . . 2_575 no
F1 Fe F3 Fe -89.76(19) . . 2_575 2_575 no
F2 Fe F3 Fe 173.71(18) . . 2_575 2_575 no
F3 Fe F3 Fe 0.0(2) . . 2_575 2_575 no
O1 Fe F3 Fe 82.7(2) . . 2_575 2_575 no
